data_7031978
loop_
_publ_author_name
'Carmona, Daniel'
'Lamata, Pilar'
'S\'anchez, Antonio'
'Pardo, Pilar'
'Rodr\'iguez, Ricardo'
'Ram\'irez, Paola'
'Lahoz, Fernando J.'
'Garc\'ia-Ordu\~na, Pilar'
'Oro, Luis A.'

_publ_section_title
;
 Hydroxymethylpyridine containing half-sandwich complexes of Rh(iii),
 Ir(iii) or Ru(ii).
;
_journal_issue 41
_journal_name_full 'Dalton transactions (Cambridge, England : 2003)'
_journal_page_first 15546
_journal_page_last 15559
_journal_paper_doi 10.1039/c4dt02171a
_journal_volume 43
_journal_year 2014
_chemical_absolute_configuration rmad
_chemical_compound_source 'synthesis in the lab'
_chemical_formula_moiety 'C17 H24 Cl Ir N O ,Sb F6'
_chemical_formula_sum 'C17 H24 Cl F6 Ir N O Sb'
_chemical_formula_weight 721.77
_chemical_name_systematic
;
 ?
;
_space_group_IT_number 19
_symmetry_cell_setting orthorhombic
_symmetry_space_group_name_Hall 'P 2ac 2ab'
_symmetry_space_group_name_H-M 'P 21 21 21'
_atom_sites_solution_hydrogens geom
_atom_sites_solution_primary direct
_atom_sites_solution_secondary difmap
_audit_creation_method SHELXL-97
_cell_angle_alpha 90.000(5)
_cell_angle_beta 90.000(5)
_cell_angle_gamma 90.000(5)
_cell_formula_units_Z 4
_cell_length_a 8.0156(4)
_cell_length_b 12.8917(7)
_cell_length_c 20.3840(10)
_cell_measurement_reflns_used 5866
_cell_measurement_temperature 100(2)
_cell_measurement_theta_max 28.08
_cell_measurement_theta_min 2.55
_cell_volume 2106.37(19)
_computing_cell_refinement 'SAINT+ v. 6.45 (Bruker AXS, 2003)'
_computing_data_collection 'SMART v. 5.611 (Bruker AXS, 2000)'
_computing_data_reduction 'SAINT+ v. 6.45 (Bruker AXS, 2003)'
_computing_molecular_graphics 'XP program, SHELXTL v6.12, Bruker2000'
_computing_publication_material 'XCIF program, SHELXTLv6.12, BrukerAXS'
_computing_structure_refinement 'SHELXL-97 (Sheldrick, 1997)'
_computing_structure_solution 'SHELXS-97 (Sheldrick, 1990)'
_diffrn_ambient_temperature 100(2)
_diffrn_detector_area_resol_mean 8.26
_diffrn_measured_fraction_theta_full 0.976
_diffrn_measured_fraction_theta_max 0.976
_diffrn_measurement_method '\w rotations with narrow frames'
_diffrn_radiation_monochromator graphite
_diffrn_radiation_source 'fine-focus sealed tube'
_diffrn_radiation_type MoK\a
_diffrn_radiation_wavelength 0.71069
_diffrn_reflns_av_R_equivalents 0.1301
_diffrn_reflns_av_sigmaI/netI 0.0883
_diffrn_reflns_limit_h_max 10
_diffrn_reflns_limit_h_min -10
_diffrn_reflns_limit_k_max 17
_diffrn_reflns_limit_k_min -17
_diffrn_reflns_limit_l_max 26
_diffrn_reflns_limit_l_min -27
_diffrn_reflns_number 21576
_diffrn_reflns_theta_full 28.60
_diffrn_reflns_theta_max 28.60
_diffrn_reflns_theta_min 1.87
_diffrn_standards_decay_% 0
_exptl_absorpt_coefficient_mu 7.780
_exptl_absorpt_correction_T_max 0.6448
_exptl_absorpt_correction_T_min 0.4804
_exptl_absorpt_correction_type numerical
_exptl_absorpt_process_details
;
Absorption correction based on crystal faces indexing has
been processed with SADABS program.
SADABS: Area-Detector Absorption Correction. (1996)  Bruker-AXS 
 within SAINT+ package, v. 6.45.  
;
_exptl_crystal_colour orange
_exptl_crystal_density_diffrn 2.276
_exptl_crystal_density_method none
_exptl_crystal_description block
_exptl_crystal_F_000 1360
_exptl_crystal_recrystallization_method 'Re-crystallisation from solvent: CH2Cl2'
_exptl_crystal_size_max 0.11
_exptl_crystal_size_mid 0.07
_exptl_crystal_size_min 0.062
_refine_diff_density_max 2.674
_refine_diff_density_min -3.204
_refine_diff_density_rms 0.271
_refine_ls_abs_structure_details 'Flack H D (1983), Acta Cryst. A39, 876-881'
_refine_ls_abs_structure_Flack 0.049(14)
_refine_ls_extinction_method none
_refine_ls_goodness_of_fit_ref 1.172
_refine_ls_hydrogen_treatment mixed
_refine_ls_matrix_type full
_refine_ls_number_parameters 242
_refine_ls_number_reflns 5160
_refine_ls_number_restraints 5
_refine_ls_restrained_S_all 1.171
_refine_ls_R_factor_all 0.0754
_refine_ls_R_factor_gt 0.0663
_refine_ls_shift/su_max 0.004
_refine_ls_shift/su_mean 0.000
_refine_ls_structure_factor_coef Fsqd
_refine_ls_weighting_details 'calc w=1/[\s^2^(Fo^2^)+(0.0000P)^2^+27.3967P] where P=(Fo^2^+2Fc^2^)/3'
_refine_ls_weighting_scheme calc
_refine_ls_wR_factor_gt 0.1246
_refine_ls_wR_factor_ref 0.1282
_reflns_number_gt 4668
_reflns_number_total 5160
_reflns_threshold_expression >2sigma(I)
_cod_data_source_file c4dt02171a1.cif
_cod_data_source_block cmpnd_3b
_cod_depositor_comments
;
The following automatic conversions were performed:

'_symmetry_cell_setting' value 'Orthorhombic' changed to
'orthorhombic' according to
/usr/data/users/saulius/crontab/automatic-downloads/rss-feeds/RSC/lib/dictionaries/cif_core.dic
dictionary named 'cif_core.dic' version 2.4.2 from 2011-04-26.

Automatic conversion script
Id: cif_fix_values 2281 2013-09-26 08:29:07Z andrius 

 Adding full bibliography for 7031976--7031980.cif.
;
_cod_original_sg_symbol_H-M P2(1)2(1)2(1)
_cod_database_code 7031978

loop_
_symmetry_equiv_pos_as_xyz
'x, y, z'
'-x+1/2, -y, z+1/2'
'x+1/2, -y+1/2, -z'
'-x, y+1/2, -z+1/2'

loop_
_atom_site_label
_atom_site_type_symbol
_atom_site_fract_x
_atom_site_fract_y
_atom_site_fract_z
_atom_site_U_iso_or_equiv
_atom_site_adp_type
_atom_site_occupancy
_atom_site_symmetry_multiplicity
_atom_site_calc_flag
_atom_site_refinement_flags
_atom_site_disorder_assembly
_atom_site_disorder_group
Ir Ir 0.15821(6) -0.08783(4) 0.88445(3) 0.02007(12) Uani 1 1 d . . .
Cl1 Cl -0.0949(4) -0.1799(3) 0.8777(2) 0.0322(8) Uani 1 1 d . . .
N1 N 0.0148(14) 0.0477(7) 0.8737(6) 0.027(3) Uani 1 1 d . . .
O1 O 0.1102(12) -0.0736(7) 0.7787(5) 0.027(2) Uani 1 1 d D . .
H1 H 0.029(13) -0.103(11) 0.761(7) 0.033 Uiso 1 1 d D . .
C1 C 0.3838(16) -0.1768(11) 0.8852(8) 0.029(3) Uani 1 1 d . . .
C2 C 0.4301(17) -0.0690(11) 0.8925(7) 0.029(3) Uani 1 1 d . . .
C3 C 0.3487(19) -0.0341(9) 0.9502(7) 0.027(3) Uani 1 1 d . . .
C4 C 0.2571(16) -0.1168(10) 0.9780(7) 0.024(3) Uani 1 1 d . . .
C5 C 0.281(2) -0.2084(11) 0.9421(7) 0.031(3) Uani 1 1 d . . .
C6 C 0.4447(10) -0.2482(5) 0.8320(4) 0.047(5) Uani 1 1 d . . .
H6A H 0.3992 -0.3179 0.8391 0.070 Uiso 1 1 calc R . .
H6B H 0.5669 -0.2512 0.8330 0.070 Uiso 1 1 calc R . .
H6C H 0.4078 -0.2221 0.7893 0.070 Uiso 1 1 calc R . .
C7 C 0.5362(10) -0.0093(5) 0.8473(4) 0.051(5) Uani 1 1 d R . .
H7A H 0.5732 -0.0541 0.8113 0.076 Uiso 1 1 d R . .
H7B H 0.6337 0.0168 0.8712 0.076 Uiso 1 1 d R . .
H7C H 0.4727 0.0492 0.8295 0.076 Uiso 1 1 d R . .
C8 C 0.3642(10) 0.0740(5) 0.9777(4) 0.050(5) Uani 1 1 d R . .
H8A H 0.3001 0.0791 1.0185 0.075 Uiso 1 1 d R . .
H8B H 0.3209 0.1241 0.9458 0.075 Uiso 1 1 d R . .
H8C H 0.4819 0.0892 0.9866 0.075 Uiso 1 1 d R . .
C9 C 0.1664(10) -0.1133(5) 1.0430(4) 0.042(4) Uani 1 1 d R . .
H9A H 0.1720 -0.0427 1.0606 0.063 Uiso 1 1 d R . .
H9B H 0.2190 -0.1615 1.0739 0.063 Uiso 1 1 d R . .
H9C H 0.0495 -0.1330 1.0365 0.063 Uiso 1 1 d R . .
C10 C 0.2162(10) -0.3125(5) 0.9530(4) 0.050(5) Uani 1 1 d R . .
H10A H 0.2520 -0.3582 0.9173 0.075 Uiso 1 1 d R . .
H10B H 0.0940 -0.3094 0.9540 0.075 Uiso 1 1 d R . .
H10C H 0.2576 -0.3395 0.9949 0.075 Uiso 1 1 d R . .
C11 C -0.0552(17) 0.0902(12) 0.9247(7) 0.030(3) Uani 1 1 d . . .
H11 H -0.0360 0.0609 0.9668 0.036 Uiso 1 1 calc R . .
C12 C -0.160(2) 0.1794(11) 0.9194(9) 0.043(4) Uani 1 1 d . . .
H12 H -0.2090 0.2102 0.9570 0.051 Uiso 1 1 calc R . .
C13 C -0.185(2) 0.2170(11) 0.8605(9) 0.043(4) Uani 1 1 d . . .
H13 H -0.2548 0.2761 0.8555 0.051 Uiso 1 1 calc R . .
C14 C -0.111(2) 0.1718(11) 0.8039(10) 0.042(4) Uani 1 1 d . . .
H14 H -0.1266 0.2009 0.7615 0.051 Uiso 1 1 calc R . .
C15 C -0.0163(17) 0.0840(11) 0.8132(6) 0.024(3) Uani 1 1 d . . .
C16 C 0.069(2) 0.0289(11) 0.7593(7) 0.030(3) Uani 1 1 d . . .
H16 H -0.0094 0.0250 0.7210 0.036 Uiso 1 1 calc R . .
C17 C 0.229(2) 0.0834(13) 0.7372(8) 0.040(4) Uani 1 1 d . . .
H17A H 0.2785 0.0449 0.7007 0.060 Uiso 1 1 calc R . .
H17B H 0.3076 0.0861 0.7738 0.060 Uiso 1 1 calc R . .
H17C H 0.2022 0.1541 0.7229 0.060 Uiso 1 1 calc R . .
Sb1 Sb 0.30031(14) 0.37346(8) 0.85558(5) 0.0380(3) Uani 1 1 d D . .
F1 F 0.434(2) 0.3998(16) 0.9273(6) 0.151(9) Uani 1 1 d . A .
F2 F 0.1692(16) 0.3484(8) 0.7833(6) 0.067(3) Uani 1 1 d . A .
F3A F 0.251(3) 0.2478(15) 0.8853(11) 0.057(6) Uiso 0.549(18) 1 d P A 1
F4A F 0.322(3) 0.5098(15) 0.8203(9) 0.056(6) Uiso 0.549(18) 1 d P A 1
F5A F 0.492(3) 0.3378(17) 0.8147(11) 0.063(7) Uiso 0.549(18) 1 d P A 1
F6A F 0.092(3) 0.425(2) 0.8860(13) 0.084(7) Uiso 0.549(18) 1 d P A 1
F3B F 0.185(3) 0.2851(16) 0.9149(10) 0.045(6) Uiso 0.451(18) 1 d PD A 2
F4B F 0.439(4) 0.458(3) 0.8043(16) 0.098(12) Uiso 0.451(18) 1 d PD A 2
F5B F 0.419(3) 0.2527(18) 0.8304(13) 0.066(8) Uiso 0.451(18) 1 d PD A 2
F6B F 0.168(4) 0.484(2) 0.8838(15) 0.089(9) Uiso 0.451(18) 1 d PD A 2

loop_
_atom_site_aniso_label
_atom_site_aniso_U_11
_atom_site_aniso_U_22
_atom_site_aniso_U_33
_atom_site_aniso_U_23
_atom_site_aniso_U_13
_atom_site_aniso_U_12
Ir 0.0189(2) 0.01488(17) 0.0265(2) 0.0016(2) -0.0025(2) 0.0002(2)
Cl1 0.0261(16) 0.0290(15) 0.042(2) 0.0153(16) -0.0065(17) -0.0097(13)
N1 0.026(6) 0.010(4) 0.045(8) -0.002(5) -0.021(6) 0.004(4)
O1 0.028(5) 0.023(5) 0.031(5) -0.010(4) -0.009(4) 0.001(4)
C1 0.023(7) 0.041(7) 0.024(6) -0.025(7) -0.005(7) -0.003(6)
C2 0.029(7) 0.038(8) 0.019(7) 0.018(6) 0.000(6) 0.018(6)
C3 0.015(6) 0.022(6) 0.042(8) 0.003(5) 0.002(7) 0.006(6)
C4 0.017(7) 0.024(6) 0.032(7) -0.005(6) 0.001(6) -0.002(5)
C5 0.037(8) 0.031(7) 0.023(7) 0.004(6) -0.015(6) -0.004(7)
C6 0.062(12) 0.050(9) 0.029(9) -0.026(8) -0.013(8) 0.027(9)
C7 0.022(8) 0.060(11) 0.071(13) 0.014(10) -0.009(9) -0.011(8)
C8 0.056(12) 0.026(8) 0.068(11) -0.010(8) -0.016(10) 0.001(9)
C9 0.045(9) 0.051(9) 0.029(7) 0.008(6) 0.021(8) 0.022(9)
C10 0.055(12) 0.027(7) 0.067(12) 0.018(8) -0.007(10) 0.001(8)
C11 0.028(7) 0.023(6) 0.039(8) -0.013(7) 0.003(6) 0.012(7)
C12 0.040(9) 0.024(6) 0.064(11) 0.004(7) 0.005(10) 0.005(8)
C13 0.041(10) 0.028(7) 0.059(10) -0.011(7) -0.002(9) 0.011(7)
C14 0.033(9) 0.022(7) 0.072(12) 0.014(7) -0.004(8) 0.003(6)
C15 0.027(7) 0.027(6) 0.018(6) 0.005(6) 0.001(5) -0.003(7)
C16 0.038(9) 0.027(7) 0.025(7) 0.002(6) -0.002(6) -0.002(6)
C17 0.045(9) 0.034(7) 0.040(8) 0.007(8) -0.005(7) -0.006(9)
Sb1 0.0513(7) 0.0316(5) 0.0311(5) -0.0063(4) 0.0042(5) -0.0145(5)
F1 0.216(19) 0.191(18) 0.045(7) 0.013(10) -0.047(9) -0.164(16)
F2 0.073(8) 0.048(6) 0.079(8) 0.005(5) -0.038(7) 0.003(6)

loop_
_atom_type_symbol
_atom_type_description
_atom_type_scat_dispersion_real
_atom_type_scat_dispersion_imag
_atom_type_scat_source
C C 0.0033 0.0016 'International Tables Vol C Tables 4.2.6.8 and 6.1.1.4'
H H 0.0000 0.0000 'International Tables Vol C Tables 4.2.6.8 and 6.1.1.4'
N N 0.0061 0.0033 'International Tables Vol C Tables 4.2.6.8 and 6.1.1.4'
O O 0.0106 0.0060 'International Tables Vol C Tables 4.2.6.8 and 6.1.1.4'
F F 0.0171 0.0103 'International Tables Vol C Tables 4.2.6.8 and 6.1.1.4'
Cl Cl 0.1484 0.1585 'International Tables Vol C Tables 4.2.6.8 and 6.1.1.4'
Sb Sb -0.5866 1.5461 'International Tables Vol C Tables 4.2.6.8 and 6.1.1.4'
Ir Ir -1.4442 7.9887 'International Tables Vol C Tables 4.2.6.8 and 6.1.1.4'

loop_
_exptl_crystal_face_index_h
_exptl_crystal_face_index_k
_exptl_crystal_face_index_l
_exptl_crystal_face_perp_dist
1.00 0.00 0.00 0.0300
-1.00 0.00 0.00 0.0300
0.00 1.00 0.00 0.0440
0.00 -1.00 0.00 0.0440
0.00 0.00 1.00 0.0530
0.00 0.00 -1.00 0.0530

loop_
_geom_angle_atom_site_label_1
_geom_angle_atom_site_label_2
_geom_angle_atom_site_label_3
_geom_angle
C4 Ir N1 116.7(5)
C4 Ir C1 65.1(6)
N1 Ir C1 155.2(5)
C4 Ir C3 38.9(5)
N1 Ir C3 100.7(4)
C1 Ir C3 64.4(5)
C4 Ir C5 38.2(5)
N1 Ir C5 153.4(5)
C1 Ir C5 40.1(6)
C3 Ir C5 64.8(5)
C4 Ir O1 166.5(4)
N1 Ir O1 74.5(4)
C1 Ir O1 101.5(5)
C3 Ir O1 135.2(5)
C5 Ir O1 131.8(5)
C4 Ir C2 65.0(5)
N1 Ir C2 117.3(5)
C1 Ir C2 38.9(5)
C3 Ir C2 38.1(5)
C5 Ir C2 66.0(5)
O1 Ir C2 103.7(4)
C4 Ir Cl1 106.8(4)
N1 Ir Cl1 86.7(3)
C1 Ir Cl1 117.3(4)
C3 Ir Cl1 144.3(4)
C5 Ir Cl1 93.4(4)
O1 Ir Cl1 80.4(3)
C2 Ir Cl1 156.1(4)
C11 N1 C15 120.4(12)
C11 N1 Ir 120.1(10)
C15 N1 Ir 119.2(10)
C16 O1 Ir 113.2(8)
C2 C1 C5 109.1(12)
C2 C1 C6 125.3(13)
C5 C1 C6 125.3(12)
C2 C1 Ir 72.7(8)
C5 C1 Ir 71.4(8)
C6 C1 Ir 126.6(9)
C3 C2 C1 105.8(12)
C3 C2 C7 128.2(12)
C1 C2 C7 126.0(12)
C3 C2 Ir 69.0(8)
C1 C2 Ir 68.4(8)
C7 C2 Ir 125.7(8)
C4 C3 C2 109.3(11)
C4 C3 C8 126.3(11)
C2 C3 C8 124.3(12)
C4 C3 Ir 68.7(8)
C2 C3 Ir 72.9(8)
C8 C3 Ir 126.1(8)
C5 C4 C3 110.9(12)
C5 C4 C9 123.2(12)
C3 C4 C9 125.3(11)
C5 C4 Ir 74.1(8)
C3 C4 Ir 72.5(8)
C9 C4 Ir 127.6(8)
C4 C5 C10 130.5(13)
C4 C5 C1 104.6(12)
C10 C5 C1 124.8(12)
C4 C5 Ir 67.7(8)
C10 C5 Ir 125.4(9)
C1 C5 Ir 68.5(8)
N1 C11 C12 122.1(15)
C13 C12 C11 117.3(16)
C12 C13 C14 121.8(15)
C15 C14 C13 117.0(16)
N1 C15 C14 121.2(14)
N1 C15 C16 115.5(12)
C14 C15 C16 123.2(13)
O1 C16 C15 110.4(12)
O1 C16 C17 108.2(12)
C15 C16 C17 112.6(12)
F3A Sb1 F5A 96.5(10)
F3A Sb1 F2 89.2(8)
F5A Sb1 F2 94.2(8)
F3A Sb1 F1 91.5(9)
F5A Sb1 F1 85.2(10)
F2 Sb1 F1 179.0(6)
F3A Sb1 F6B 117.8(12)
F5A Sb1 F6B 145.0(13)
F2 Sb1 F6B 93.3(11)
F1 Sb1 F6B 86.9(13)
F3A Sb1 F4B 148.7(13)
F5A Sb1 F4B 52.4(13)
F2 Sb1 F4B 89.6(12)
F1 Sb1 F4B 89.4(12)
F6B Sb1 F4B 93.5(15)
F3A Sb1 F5B 56.8(11)
F5A Sb1 F5B 40.6(10)
F2 Sb1 F5B 85.7(9)
F1 Sb1 F5B 94.3(11)
F6B Sb1 F5B 174.5(13)
F4B Sb1 F5B 91.9(14)
F3A Sb1 F6A 90.8(11)
F5A Sb1 F6A 170.4(11)
F2 Sb1 F6A 79.7(9)
F1 Sb1 F6A 100.8(11)
F6B Sb1 F6A 30.0(11)
F4B Sb1 F6A 119.8(14)
F5B Sb1 F6A 144.7(12)
F3A Sb1 F3B 29.2(8)
F5A Sb1 F3B 123.6(10)
F2 Sb1 F3B 97.3(8)
F1 Sb1 F3B 83.6(8)
F6B Sb1 F3B 89.2(12)
F4B Sb1 F3B 172.4(13)
F5B Sb1 F3B 85.5(11)
F6A Sb1 F3B 64.9(11)
F3A Sb1 F4A 172.4(9)
F5A Sb1 F4A 89.0(9)
F2 Sb1 F4A 85.0(7)
F1 Sb1 F4A 94.3(8)
F6B Sb1 F4A 57.7(12)
F4B Sb1 F4A 36.6(12)
F5B Sb1 F4A 127.5(10)
F6A Sb1 F4A 83.2(10)
F3B Sb1 F4A 146.9(9)

loop_
_geom_bond_atom_site_label_1
_geom_bond_atom_site_label_2
_geom_bond_distance
Ir C4 2.098(14)
Ir N1 2.102(10)
Ir C1 2.141(13)
Ir C3 2.147(15)
Ir C5 2.181(14)
Ir O1 2.196(9)
Ir C2 2.199(14)
Ir Cl1 2.355(3)
N1 C11 1.302(17)
N1 C15 1.342(17)
O1 C16 1.419(17)
C1 C2 1.446(19)
C1 C5 1.48(2)
C1 C6 1.504(15)
C2 C3 1.419(19)
C2 C7 1.471(15)
C3 C4 1.413(18)
C3 C8 1.507(14)
C4 C5 1.401(19)
C4 C9 1.512(15)
C5 C10 1.455(16)
C11 C12 1.43(2)
C12 C13 1.31(2)
C13 C14 1.42(2)
C14 C15 1.38(2)
C15 C16 1.476(19)
C16 C17 1.53(2)
Sb1 F3A 1.773(19)
Sb1 F5A 1.81(2)
Sb1 F2 1.839(11)
Sb1 F1 1.846(12)
Sb1 F6B 1.87(2)
Sb1 F4B 1.88(2)
Sb1 F5B 1.89(2)
Sb1 F6A 1.90(2)
Sb1 F3B 1.899(18)
Sb1 F4A 1.908(19)

loop_
_geom_torsion_atom_site_label_1
_geom_torsion_atom_site_label_2
_geom_torsion_atom_site_label_3
_geom_torsion_atom_site_label_4
_geom_torsion
C4 Ir N1 C11 -22.7(12)
C1 Ir N1 C11 -110.6(15)
C3 Ir N1 C11 -60.3(11)
C5 Ir N1 C11 -6.5(17)
O1 Ir N1 C11 165.5(11)
C2 Ir N1 C11 -96.8(11)
Cl1 Ir N1 C11 84.5(10)
C4 Ir N1 C15 163.5(10)
C1 Ir N1 C15 75.6(16)
C3 Ir N1 C15 125.9(10)
C5 Ir N1 C15 179.6(11)
O1 Ir N1 C15 -8.4(10)
C2 Ir N1 C15 89.3(11)
Cl1 Ir N1 C15 -89.4(10)
C4 Ir O1 C16 -126.0(19)
N1 Ir O1 C16 21.2(9)
C1 Ir O1 C16 -133.6(10)
C3 Ir O1 C16 -68.5(11)
C5 Ir O1 C16 -163.6(10)
C2 Ir O1 C16 -93.7(10)
Cl1 Ir O1 C16 110.3(9)
C4 Ir C1 C2 -80.4(9)
N1 Ir C1 C2 19.7(18)
C3 Ir C1 C2 -37.3(8)
C5 Ir C1 C2 -117.8(11)
O1 Ir C1 C2 97.6(8)
Cl1 Ir C1 C2 -177.3(7)
C4 Ir C1 C5 37.4(8)
N1 Ir C1 C5 137.5(12)
C3 Ir C1 C5 80.5(8)
O1 Ir C1 C5 -144.6(7)
C2 Ir C1 C5 117.8(11)
Cl1 Ir C1 C5 -59.5(8)
C4 Ir C1 C6 158.0(13)
N1 Ir C1 C6 -101.9(13)
C3 Ir C1 C6 -158.8(14)
C5 Ir C1 C6 120.6(14)
O1 Ir C1 C6 -23.9(12)
C2 Ir C1 C6 -121.6(17)
Cl1 Ir C1 C6 61.2(13)
C5 C1 C2 C3 -3.4(15)
C6 C1 C2 C3 -177.8(12)
Ir C1 C2 C3 59.1(9)
C5 C1 C2 C7 178.2(11)
C6 C1 C2 C7 4(2)
Ir C1 C2 C7 -119.3(12)
C5 C1 C2 Ir -62.5(9)
C6 C1 C2 Ir 123.1(14)
C4 Ir C2 C3 -37.1(7)
N1 Ir C2 C3 71.4(8)
C1 Ir C2 C3 -117.7(11)
C5 Ir C2 C3 -79.2(8)
O1 Ir C2 C3 150.8(7)
Cl1 Ir C2 C3 -111.8(10)
C4 Ir C2 C1 80.7(9)
N1 Ir C2 C1 -170.8(9)
C3 Ir C2 C1 117.7(11)
C5 Ir C2 C1 38.6(9)
O1 Ir C2 C1 -91.4(9)
Cl1 Ir C2 C1 6.0(15)
C4 Ir C2 C7 -159.8(13)
N1 Ir C2 C7 -51.3(12)
C1 Ir C2 C7 119.6(15)
C3 Ir C2 C7 -122.7(14)
C5 Ir C2 C7 158.1(13)
O1 Ir C2 C7 28.1(11)
Cl1 Ir C2 C7 125.6(9)
C1 C2 C3 C4 0.5(15)
C7 C2 C3 C4 178.9(12)
Ir C2 C3 C4 59.3(10)
C1 C2 C3 C8 178.8(12)
C7 C2 C3 C8 -3(2)
Ir C2 C3 C8 -122.4(13)
C1 C2 C3 Ir -58.8(9)
C7 C2 C3 Ir 119.6(12)
N1 Ir C3 C4 119.6(8)
C1 Ir C3 C4 -81.4(9)
C5 Ir C3 C4 -36.8(8)
O1 Ir C3 C4 -161.7(7)
C2 Ir C3 C4 -119.5(10)
Cl1 Ir C3 C4 20.3(10)
C4 Ir C3 C2 119.5(10)
N1 Ir C3 C2 -120.9(7)
C1 Ir C3 C2 38.0(8)
C5 Ir C3 C2 82.6(8)
O1 Ir C3 C2 -42.3(9)
Cl1 Ir C3 C2 139.8(7)
C4 Ir C3 C8 -120.1(14)
N1 Ir C3 C8 -0.5(11)
C1 Ir C3 C8 158.4(13)
C5 Ir C3 C8 -157.0(13)
O1 Ir C3 C8 78.2(12)
C2 Ir C3 C8 120.4(14)
Cl1 Ir C3 C8 -99.8(10)
C2 C3 C4 C5 2.8(17)
C8 C3 C4 C5 -175.5(12)
Ir C3 C4 C5 64.7(11)
C2 C3 C4 C9 174.1(11)
C8 C3 C4 C9 -4(2)
Ir C3 C4 C9 -124.0(12)
C2 C3 C4 Ir -61.9(10)
C8 C3 C4 Ir 119.9(13)
N1 Ir C4 C5 168.4(8)
C1 Ir C4 C5 -39.2(9)
C3 Ir C4 C5 -118.6(12)
O1 Ir C4 C5 -47(2)
C2 Ir C4 C5 -82.3(9)
Cl1 Ir C4 C5 73.6(9)
N1 Ir C4 C3 -73.0(8)
C1 Ir C4 C3 79.4(8)
C5 Ir C4 C3 118.6(12)
O1 Ir C4 C3 71(2)
C2 Ir C4 C3 36.3(7)
Cl1 Ir C4 C3 -167.8(7)
N1 Ir C4 C9 48.4(11)
C1 Ir C4 C9 -159.2(12)
C3 Ir C4 C9 121.4(13)
C5 Ir C4 C9 -120.0(14)
O1 Ir C4 C9 -167.3(13)
C2 Ir C4 C9 157.8(12)
Cl1 Ir C4 C9 -46.4(10)
C3 C4 C5 C10 178.1(13)
C9 C4 C5 C10 7(2)
Ir C4 C5 C10 -118.2(15)
C3 C4 C5 C1 -4.7(17)
C9 C4 C5 C1 -176.2(11)
Ir C4 C5 C1 58.9(9)
C3 C4 C5 Ir -63.6(11)
C9 C4 C5 Ir 124.8(12)
C2 C1 C5 C4 5.0(16)
C6 C1 C5 C4 179.4(12)
Ir C1 C5 C4 -58.4(10)
C2 C1 C5 C10 -177.6(12)
C6 C1 C5 C10 -3(2)
Ir C1 C5 C10 119.0(13)
C2 C1 C5 Ir 63.4(10)
C6 C1 C5 Ir -122.2(13)
N1 Ir C5 C4 -23.7(16)
C1 Ir C5 C4 117.0(12)
C3 Ir C5 C4 37.5(8)
O1 Ir C5 C4 166.7(7)
C2 Ir C5 C4 79.6(9)
Cl1 Ir C5 C4 -113.1(8)
C4 Ir C5 C10 124.7(16)
N1 Ir C5 C10 101.0(13)
C1 Ir C5 C10 -118.3(14)
C3 Ir C5 C10 162.2(14)
O1 Ir C5 C10 -68.6(14)
C2 Ir C5 C10 -155.7(13)
Cl1 Ir C5 C10 11.7(11)
C4 Ir C5 C1 -117.0(12)
N1 Ir C5 C1 -140.7(10)
C3 Ir C5 C1 -79.5(8)
O1 Ir C5 C1 49.7(9)
C2 Ir C5 C1 -37.4(7)
Cl1 Ir C5 C1 129.9(7)
C15 N1 C11 C12 -3(2)
Ir N1 C11 C12 -177.1(12)
N1 C11 C12 C13 1(3)
C11 C12 C13 C14 0(3)
C12 C13 C14 C15 2(3)
C11 N1 C15 C14 5(2)
Ir N1 C15 C14 179.3(11)
C11 N1 C15 C16 -179.3(13)
Ir N1 C15 C16 -5.5(16)
C13 C14 C15 N1 -5(2)
C13 C14 C15 C16 -179.7(14)
Ir O1 C16 C15 -29.9(14)
Ir O1 C16 C17 93.8(11)
N1 C15 C16 O1 23.5(17)
C14 C15 C16 O1 -161.3(14)
N1 C15 C16 C17 -97.5(15)
C14 C15 C16 C17 77.6(18)
